data_7129687
loop_
_publ_author_name
'Chen, Peng'
'Qiu, Lili'
'Yin, Ping'
'He, Chunlin'
'Pang, Siping'
'Shreeve, Jean&#x2019;ne M.'

_publ_section_title
;
 Unraveling the reactivity of the azo bridge in
 3,3&#x2032;-(5-dinitromethyl-1,2,4-oxadiazolyl)-4,4&#x2032;-azofurazanate
 in the synthesis of energetic compounds
;
_journal_name_full 'Chemical Communications'
_journal_paper_doi 10.1039/D2CC00215A
_journal_year 2022
_chemical_formula_moiety 'C10 N14 O12, 2(H4 N), 2(H2 O)'
_chemical_formula_sum 'C10 H12 N16 O14'
_chemical_formula_weight 580.36
_space_group_crystal_system monoclinic
_space_group_IT_number 14
_space_group_name_Hall '-P 2ybc'
_space_group_name_H-M_alt 'P 1 21/c 1'
_atom_sites_solution_hydrogens difmap
_atom_sites_solution_primary direct
_audit_creation_date 2019-01-03
_audit_creation_method
;
Olex2 1.2
(compiled 2018.05.29 svn.r3508 for OlexSys, GUI svn.r5506)
;
_audit_update_record
;
2021-06-02 deposited with the CCDC.	2022-02-01 downloaded from the CCDC.
;
_cell_angle_alpha 90
_cell_angle_beta 92.06(3)
_cell_angle_gamma 90
_cell_formula_units_Z 2
_cell_length_a 5.0442(10)
_cell_length_b 13.949(3)
_cell_length_c 15.122(3)
_cell_measurement_reflns_used 3624
_cell_measurement_temperature 153(2)
_cell_measurement_theta_max 27.4816
_cell_measurement_theta_min 1.4598
_cell_volume 1063.3(4)
_computing_molecular_graphics 'Olex2 (Dolomanov et al., 2009)'
_computing_publication_material 'Olex2 (Dolomanov et al., 2009)'
_computing_structure_refinement 'ShelXL (Sheldrick, 2015)'
_computing_structure_solution 'ShelXS (Sheldrick, 2008)'
_diffrn_ambient_temperature 153.15
_diffrn_measured_fraction_theta_full 0.990
_diffrn_measured_fraction_theta_max 0.991
_diffrn_measurement_device_type 'multiwire proportional'
_diffrn_measurement_method 'phi and omega scans'
_diffrn_radiation_monochromator graphite
_diffrn_radiation_type MoK\a
_diffrn_radiation_wavelength 0.71073
_diffrn_reflns_av_R_equivalents 0.0449
_diffrn_reflns_av_unetI/netI 0.0433
_diffrn_reflns_Laue_measured_fraction_full 0.990
_diffrn_reflns_Laue_measured_fraction_max 0.991
_diffrn_reflns_limit_h_max 6
_diffrn_reflns_limit_h_min -6
_diffrn_reflns_limit_k_max 18
_diffrn_reflns_limit_k_min -17
_diffrn_reflns_limit_l_max 19
_diffrn_reflns_limit_l_min -19
_diffrn_reflns_number 7140
_diffrn_reflns_point_group_measured_fraction_full 0.990
_diffrn_reflns_point_group_measured_fraction_max 0.991
_diffrn_reflns_theta_full 25.242
_diffrn_reflns_theta_max 27.482
_diffrn_reflns_theta_min 3.066
_exptl_absorpt_coefficient_mu 0.168
_exptl_absorpt_correction_T_max 1.0000
_exptl_absorpt_correction_T_min 0.8447
_exptl_absorpt_correction_type multi-scan
_exptl_absorpt_process_details 'CrystalClear (Rigaku Inc., 2008)'
_exptl_crystal_colour yellow
_exptl_crystal_density_diffrn 1.813
_exptl_crystal_description block
_exptl_crystal_F_000 592
_exptl_crystal_size_max 0.13
_exptl_crystal_size_mid 0.12
_exptl_crystal_size_min 0.1
_refine_diff_density_max 0.322
_refine_diff_density_min -0.242
_refine_diff_density_rms 0.063
_refine_ls_extinction_method none
_refine_ls_goodness_of_fit_ref 1.158
_refine_ls_hydrogen_treatment constr
_refine_ls_matrix_type full
_refine_ls_number_parameters 191
_refine_ls_number_reflns 2425
_refine_ls_number_restraints 18
_refine_ls_restrained_S_all 1.165
_refine_ls_R_factor_all 0.0669
_refine_ls_R_factor_gt 0.0594
_refine_ls_shift/su_max 0.001
_refine_ls_shift/su_mean 0.000
_refine_ls_structure_factor_coef Fsqd
_refine_ls_weighting_details 'w=1/[\s^2^(Fo^2^)+(0.0567P)^2^+0.7237P] where P=(Fo^2^+2Fc^2^)/3'
_refine_ls_weighting_scheme calc
_refine_ls_wR_factor_gt 0.1384
_refine_ls_wR_factor_ref 0.1430
_reflns_Friedel_coverage 0.000
_reflns_number_gt 2172
_reflns_number_total 2425
_reflns_threshold_expression 'I > 2\s(I)'
_cod_data_source_file d2cc00215a2.cif
_cod_data_source_block bwn18490
_cod_original_cell_volume 1063.4(4)
_cod_database_code 7129687
_shelx_shelxl_version_number 2018/3
_shelx_space_group_comment
;
The symmetry employed for this shelxl refinement is uniquely defined
by the following loop, which should always be used as a source of
symmetry information in preference to the above space-group names.
They are only intended as comments.
;
_shelx_estimated_absorpt_t_max 0.983
_shelx_estimated_absorpt_t_min 0.979
_olex2_refinement_description
;
1. Fixed Uiso
 At 1.2 times of:
  All N(H,H,H,H) groups, All O(H,H) groups
2. Uiso/Uaniso restraints and constraints
O9A \\sim O9: within 1.7A with sigma of 0.01 and sigma for terminal atoms of
0.01
Uanis(O9A) \\sim Ueq, Uanis(O9) \\sim Ueq: with sigma of 0.01 and sigma for
terminal atoms of 0.02
3. Others
 Sof(O9A)=Sof(H9AA)=Sof(H9AB)=1-FVAR(1)
 Sof(O9)=Sof(H9A)=Sof(H9B)=FVAR(1)
4.a Riding coordinates:
 N8(H8A,H8B,H8C,H8D), O9(H9A,H9B), O9A(H9AA,H9AB)
;
_olex2_submission_special_instructions 'No special instructions were received'

loop_
_space_group_symop_operation_xyz
'x, y, z'
'-x, y+1/2, -z+1/2'
'-x, -y, -z'
'x, -y-1/2, z-1/2'

loop_
_atom_site_label
_atom_site_type_symbol
_atom_site_fract_x
_atom_site_fract_y
_atom_site_fract_z
_atom_site_U_iso_or_equiv
_atom_site_adp_type
_atom_site_occupancy
_atom_site_site_symmetry_order
_atom_site_calc_flag
_atom_site_refinement_flags_posn
_atom_site_refinement_flags_adp
_atom_site_refinement_flags_occupancy
_atom_site_disorder_assembly
_atom_site_disorder_group
O1 O 0.0307(3) 0.43852(11) 0.17304(11) 0.0238(4) Uani 1 1 d . . . A 2
O3 O 1.1803(3) 0.71524(13) 0.11472(11) 0.0288(4) Uani 1 1 d . . . . .
O2 O 0.8453(3) 0.63113(12) 0.34219(10) 0.0230(4) Uani 1 1 d . . . . .
O5 O 1.4907(3) 0.80409(13) 0.33260(12) 0.0311(4) Uani 1 1 d . . . . .
N5 N 0.7530(3) 0.64210(13) 0.19760(12) 0.0185(4) Uani 1 1 d . . . . .
O6 O 1.1766(4) 0.74748(14) 0.41171(11) 0.0308(4) Uani 1 1 d . . . . .
N6 N 1.2692(4) 0.76530(14) 0.33783(13) 0.0229(4) Uani 1 1 d . . . B 1
N3 N 0.5044(4) 0.52967(13) 0.03170(12) 0.0201(4) Uani 1 1 d . . . . .
N7 N 1.2183(4) 0.76886(14) 0.17949(13) 0.0239(4) Uani 1 1 d . . . . .
N1 N 0.1905(4) 0.48418(14) 0.23617(13) 0.0219(4) Uani 1 1 d . . . . .
C1 C 0.3431(4) 0.49977(15) 0.10090(14) 0.0180(4) Uani 1 1 d . . . . .
C4 C 0.9076(4) 0.67152(15) 0.26445(14) 0.0177(4) Uani 1 1 d . . . . .
C3 C 0.5907(4) 0.57858(15) 0.23878(14) 0.0178(4) Uani 1 1 d . . . . .
N2 N 0.1273(4) 0.44874(13) 0.08967(13) 0.0218(4) Uani 1 1 d . . . . .
N4 N 0.6308(4) 0.56846(14) 0.32372(13) 0.0246(4) Uani 1 1 d . . . . .
O4 O 1.3306(4) 0.84611(14) 0.17347(14) 0.0448(6) Uani 1 1 d . . . . .
C5 C 1.1276(4) 0.73642(16) 0.26203(15) 0.0201(5) Uani 1 1 d . . . . .
C2 C 0.3813(4) 0.52331(15) 0.19218(14) 0.0183(4) Uani 1 1 d . . . . .
N8 N 0.3121(4) 0.25636(15) 0.48082(13) 0.0277(5) Uani 1 1 d . . . . .
H8A H 0.203301 0.243402 0.520774 0.033 Uiso 1 1 d R . . . .
H8B H 0.288421 0.219892 0.436214 0.033 Uiso 1 1 d R . . . .
H8C H 0.464401 0.246582 0.505014 0.033 Uiso 1 1 d R . . . .
H8D H 0.293131 0.315882 0.470334 0.033 Uiso 1 1 d R . . . .
O9 O 0.198(2) 0.4554(6) 0.4495(6) 0.061(2) Uani 0.61(2) 1 d . U P C 1
H9A H 0.142731 0.503931 0.476020 0.073 Uiso 0.61(2) 1 d R . P C 1
H9B H 0.184661 0.453131 0.394000 0.073 Uiso 0.61(2) 1 d R . P C 1
O9A O 0.323(4) 0.4664(7) 0.4727(7) 0.061(3) Uani 0.39(2) 1 d . U P C 2
H9AA H 0.392345 0.473947 0.423516 0.073 Uiso 0.39(2) 1 d R . P C 2
H9AB H 0.295585 0.520027 0.496026 0.073 Uiso 0.39(2) 1 d R . P C 2

loop_
_atom_site_aniso_label
_atom_site_aniso_U_11
_atom_site_aniso_U_22
_atom_site_aniso_U_33
_atom_site_aniso_U_23
_atom_site_aniso_U_13
_atom_site_aniso_U_12
O1 0.0214(8) 0.0239(8) 0.0262(9) -0.0017(7) 0.0037(7) -0.0062(6)
O3 0.0274(9) 0.0387(10) 0.0204(8) -0.0033(7) 0.0005(7) -0.0041(8)
O2 0.0255(8) 0.0255(8) 0.0179(8) -0.0009(6) -0.0012(6) -0.0051(7)
O5 0.0225(9) 0.0331(10) 0.0375(10) -0.0056(8) -0.0032(7) -0.0081(7)
N5 0.0160(9) 0.0202(9) 0.0193(9) -0.0013(7) 0.0002(7) -0.0003(7)
O6 0.0276(9) 0.0454(11) 0.0193(9) -0.0040(7) 0.0006(7) -0.0023(8)
N6 0.0215(10) 0.0236(10) 0.0234(10) -0.0034(8) -0.0008(8) 0.0020(8)
N3 0.0205(9) 0.0217(9) 0.0179(9) 0.0004(7) -0.0016(7) -0.0025(7)
N7 0.0224(10) 0.0242(10) 0.0252(10) 0.0008(8) -0.0002(8) -0.0008(8)
N1 0.0212(9) 0.0204(9) 0.0241(10) -0.0021(7) 0.0014(8) -0.0021(8)
C1 0.0180(10) 0.0150(9) 0.0210(10) 0.0010(8) -0.0008(8) -0.0010(8)
C4 0.0169(10) 0.0187(10) 0.0172(10) -0.0018(8) -0.0022(8) 0.0034(8)
C3 0.0175(10) 0.0184(10) 0.0176(10) -0.0017(8) 0.0014(8) 0.0015(8)
N2 0.0213(9) 0.0219(9) 0.0223(9) 0.0007(7) 0.0011(7) -0.0025(7)
N4 0.0263(10) 0.0261(10) 0.0213(10) -0.0012(8) -0.0020(8) -0.0064(8)
O4 0.0645(14) 0.0323(11) 0.0380(11) 0.0024(8) 0.0058(10) -0.0194(10)
C5 0.0189(11) 0.0225(11) 0.0189(11) -0.0031(8) -0.0003(8) 0.0006(8)
C2 0.0184(10) 0.0161(10) 0.0204(10) -0.0006(8) 0.0023(8) 0.0020(8)
N8 0.0268(11) 0.0349(11) 0.0212(10) -0.0018(8) -0.0008(8) 0.0018(9)
O9 0.088(5) 0.050(3) 0.046(3) 0.016(3) 0.022(3) 0.031(3)
O9A 0.105(8) 0.049(4) 0.028(4) 0.012(3) 0.008(4) -0.016(5)

loop_
_atom_type_symbol
_atom_type_description
_atom_type_scat_dispersion_real
_atom_type_scat_dispersion_imag
_atom_type_scat_source
C C 0.0033 0.0016 'International Tables Vol C Tables 4.2.6.8 and 6.1.1.4'
H H 0.0000 0.0000 'International Tables Vol C Tables 4.2.6.8 and 6.1.1.4'
N N 0.0061 0.0033 'International Tables Vol C Tables 4.2.6.8 and 6.1.1.4'
O O 0.0106 0.0060 'International Tables Vol C Tables 4.2.6.8 and 6.1.1.4'

loop_
_geom_angle_atom_site_label_1
_geom_angle_atom_site_label_2
_geom_angle_atom_site_label_3
_geom_angle
_geom_angle_site_symmetry_1
_geom_angle_site_symmetry_3
_geom_angle_publ_flag
N2 O1 N1 111.60(15) . . ?
C4 O2 N4 106.67(16) . . ?
C4 N5 C3 101.48(18) . . ?
O5 N6 O6 120.46(19) . . ?
O5 N6 C5 120.6(2) . . ?
O6 N6 C5 118.83(19) . . ?
N3 N3 C1 111.3(2) 3_665 . ?
O3 N7 C5 117.16(19) . . ?
O4 N7 O3 122.1(2) . . ?
O4 N7 C5 120.8(2) . . ?
C2 N1 O1 105.21(18) . . ?
N3 C1 C2 126.06(19) . . ?
N2 C1 N3 124.4(2) . . ?
N2 C1 C2 109.5(2) . . ?
O2 C4 C5 119.35(19) . . ?
N5 C4 O2 112.79(19) . . ?
N5 C4 C5 127.8(2) . . ?
N5 C3 C2 123.55(19) . . ?
N4 C3 N5 116.39(19) . . ?
N4 C3 C2 120.1(2) . . ?
C1 N2 O1 104.97(18) . . ?
C3 N4 O2 102.66(18) . . ?
N6 C5 N7 117.47(19) . . ?
N6 C5 C4 122.5(2) . . ?
N7 C5 C4 119.88(19) . . ?
N1 C2 C1 108.66(19) . . ?
N1 C2 C3 120.3(2) . . ?
C1 C2 C3 131.0(2) . . ?
H8A N8 H8B 111.2 . . ?
H8A N8 H8C 104.9 . . ?
H8A N8 H8D 105.6 . . ?
H8B N8 H8C 110.2 . . ?
H8B N8 H8D 115.1 . . ?
H8C N8 H8D 109.3 . . ?
H9A O9 H9B 119.4 . . ?
H9AA O9A H9AB 109.9 . . ?

loop_
_geom_bond_atom_site_label_1
_geom_bond_atom_site_label_2
_geom_bond_distance
_geom_bond_site_symmetry_2
_geom_bond_publ_flag
O1 N1 1.383(2) . ?
O1 N2 1.375(2) . ?
O3 N7 1.242(3) . ?
O2 C4 1.351(3) . ?
O2 N4 1.411(2) . ?
O5 N6 1.247(3) . ?
N5 C4 1.320(3) . ?
N5 C3 1.371(3) . ?
O6 N6 1.251(3) . ?
N6 C5 1.388(3) . ?
N3 N3 1.266(4) 3_665 ?
N3 C1 1.411(3) . ?
N7 O4 1.222(3) . ?
N7 C5 1.419(3) . ?
N1 C2 1.309(3) . ?
C1 N2 1.307(3) . ?
C1 C2 1.425(3) . ?
C4 C5 1.434(3) . ?
C3 N4 1.301(3) . ?
C3 C2 1.467(3) . ?
N8 H8A 0.8500 . ?
N8 H8B 0.8499 . ?
N8 H8C 0.8500 . ?
N8 H8D 0.8500 . ?
O9 H9A 0.8399 . ?
O9 H9B 0.8399 . ?
O9A H9AA 0.8398 . ?
O9A H9AB 0.8401 . ?

loop_
_geom_torsion_atom_site_label_1
_geom_torsion_atom_site_label_2
_geom_torsion_atom_site_label_3
_geom_torsion_atom_site_label_4
_geom_torsion
_geom_torsion_site_symmetry_1
_geom_torsion_site_symmetry_2
_geom_torsion_site_symmetry_3
_geom_torsion_site_symmetry_4
_geom_torsion_publ_flag
O1 N1 C2 C1 -1.4(2) . . . . ?
O1 N1 C2 C3 179.93(18) . . . . ?
O3 N7 C5 N6 148.9(2) . . . . ?
O3 N7 C5 C4 -27.4(3) . . . . ?
O2 C4 C5 N6 -4.8(3) . . . . ?
O2 C4 C5 N7 171.20(19) . . . . ?
O5 N6 C5 N7 -11.9(3) . . . . ?
O5 N6 C5 C4 164.2(2) . . . . ?
N5 C4 C5 N6 177.2(2) . . . . ?
N5 C4 C5 N7 -6.8(3) . . . . ?
N5 C3 N4 O2 -0.6(2) . . . . ?
N5 C3 C2 N1 -161.8(2) . . . . ?
N5 C3 C2 C1 19.9(4) . . . . ?
O6 N6 C5 N7 171.59(19) . . . . ?
O6 N6 C5 C4 -12.3(3) . . . . ?
N3 N3 C1 N2 -30.1(3) 3_665 . . . ?
N3 N3 C1 C2 152.8(2) 3_665 . . . ?
N3 C1 N2 O1 -178.36(19) . . . . ?
N3 C1 C2 N1 178.9(2) . . . . ?
N3 C1 C2 C3 -2.6(4) . . . . ?
N1 O1 N2 C1 0.0(2) . . . . ?
C4 O2 N4 C3 0.0(2) . . . . ?
C4 N5 C3 N4 1.0(3) . . . . ?
C4 N5 C3 C2 -178.75(19) . . . . ?
C3 N5 C4 O2 -1.0(2) . . . . ?
C3 N5 C4 C5 177.1(2) . . . . ?
N2 O1 N1 C2 0.9(2) . . . . ?
N2 C1 C2 N1 1.5(3) . . . . ?
N2 C1 C2 C3 180.0(2) . . . . ?
N4 O2 C4 N5 0.7(2) . . . . ?
N4 O2 C4 C5 -177.59(18) . . . . ?
N4 C3 C2 N1 18.4(3) . . . . ?
N4 C3 C2 C1 -159.9(2) . . . . ?
O4 N7 C5 N6 -30.6(3) . . . . ?
O4 N7 C5 C4 153.2(2) . . . . ?
C2 C1 N2 O1 -0.9(2) . . . . ?
C2 C3 N4 O2 179.16(18) . . . . ?
